data_2104931
loop_
_publ_author_name
'Siegler, Maxime A.'
'Parkin, Sean'
'Angel, Ross J.'
'Brock, Carolyn Pratt'

_publ_section_title
;
 Detailed study of the phase transition in
 [Ni(H~2~O)~6~](NO~3~)~2~&#x00B7;(15-crown-5)&#x00B7;H~2~O and analysis
 in terms of mean-field theory
;
_journal_issue 2
_journal_name_full 'Acta Crystallographica Section B'
_journal_page_first 130
_journal_page_last 143
_journal_paper_doi 10.1107/S010876811100526X
_journal_volume 67
_journal_year 2011
_chemical_formula_moiety 'C10 H20 O5, H12 Ni O6 2+, 2(N O3 1-), H2 O'
_chemical_formula_sum 'C10 H34 N2 Ni O18'
_chemical_formula_weight 529.10
_chemical_name_systematic 'hexaaquanickel(II) nitrate (15-crown-5) monohydrate'
_space_group_IT_number 4
_symmetry_cell_setting monoclinic
_symmetry_Int_Tables_number 4
_symmetry_space_group_name_Hall 'P 2yb'
_symmetry_space_group_name_H-M 'P 1 21 1'
_atom_sites_solution_hydrogens geom
_atom_sites_solution_primary direct
_atom_sites_solution_secondary difmap
_audit_creation_method SHELXL-97
_cell_angle_alpha 90.
_cell_angle_beta 106.05(1)
_cell_angle_gamma 90.
_cell_formula_units_Z 2
_cell_length_a 8.150(2)
_cell_length_b 16.693(4)
_cell_length_c 8.935(2)
_cell_measurement_reflns_used 2780
_cell_measurement_temperature 253(2)
_cell_measurement_theta_max 27.48
_cell_measurement_theta_min 1.00
_cell_volume 1168.2(5)
_computing_cell_refinement 'SCALEPACK (Otwinowski & Minor, 2006)'
_computing_data_collection 'COLLECT (Nonius, 2000)'
_computing_data_reduction 'DENZO-SMN (Otwinowski & Minor, 2006)'
_computing_molecular_graphics 'Mercury (Macrae et al., 2008)'
_computing_publication_material
;
SHELXL-97 (Sheldrick, 2008) and local procedures
;
_computing_structure_refinement 'SHELXL-97 (Sheldrick, 2008)'
_computing_structure_solution 'SHELXS-97 (Sheldrick, 2008)'
_diffrn_ambient_temperature 253(2)
_diffrn_detector_area_resol_mean 18
_diffrn_measured_fraction_theta_full 0.999
_diffrn_measured_fraction_theta_max 0.999
_diffrn_measurement_device_type 'Nonius KappaCCD diffractometer'
_diffrn_measurement_method '\w scans at fixed \c = 55\%'
_diffrn_radiation_monochromator graphite
_diffrn_radiation_source 'fine-focus sealed tube'
_diffrn_radiation_type MoK\a
_diffrn_radiation_wavelength 0.71073
_diffrn_reflns_av_R_equivalents 0.059
_diffrn_reflns_av_sigmaI/netI 0.0692
_diffrn_reflns_limit_h_max 10
_diffrn_reflns_limit_h_min -10
_diffrn_reflns_limit_k_max 21
_diffrn_reflns_limit_k_min -21
_diffrn_reflns_limit_l_max 11
_diffrn_reflns_limit_l_min -11
_diffrn_reflns_number 16804
_diffrn_reflns_theta_full 27.48
_diffrn_reflns_theta_max 27.48
_diffrn_reflns_theta_min 2.37
_diffrn_standards_decay_% <2
_exptl_absorpt_coefficient_mu 0.913
_exptl_absorpt_correction_T_max 0.8753
_exptl_absorpt_correction_T_min 0.7407
_exptl_absorpt_correction_type multi-scan
_exptl_absorpt_process_details 'Scalepack (Otwinowski & Minor, 2006)'
_exptl_crystal_colour 'pale green'
_exptl_crystal_density_diffrn 1.504
_exptl_crystal_density_method 'not measured'
_exptl_crystal_description parallelepiped
_exptl_crystal_F_000 560
_exptl_crystal_size_max 0.35
_exptl_crystal_size_mid 0.15
_exptl_crystal_size_min 0.15
_refine_diff_density_max 0.880
_refine_diff_density_min -0.412
_refine_diff_density_rms 0.062
_refine_ls_abs_structure_details 'Flack H D (1983), Acta Cryst. A39, 876-881'
_refine_ls_abs_structure_Flack 0.081(12)
_refine_ls_extinction_coef 0.0020(9)
_refine_ls_extinction_expression Fc^*^=kFc[1+0.001xFc^2^\l^3^/sin(2\q)]^-1/4^
_refine_ls_extinction_method SHELXL
_refine_ls_goodness_of_fit_ref 1.018
_refine_ls_hydrogen_treatment mixed
_refine_ls_matrix_type full
_refine_ls_number_parameters 327
_refine_ls_number_reflns 5361
_refine_ls_number_restraints 24
_refine_ls_restrained_S_all 1.016
_refine_ls_R_factor_all 0.0782
_refine_ls_R_factor_gt 0.0425
_refine_ls_shift/su_max 0.000
_refine_ls_shift/su_mean 0.000
_refine_ls_structure_factor_coef Fsqd
_refine_ls_weighting_details 'calc w=1/[\s^2^(Fo^2^)+(0.0452P)^2^+0.0000P] where P=(Fo^2^+2Fc^2^)/3'
_refine_ls_weighting_scheme calc
_refine_ls_wR_factor_gt 0.0837
_refine_ls_wR_factor_ref 0.0950
_reflns_number_gt 3858
_reflns_number_total 5361
_reflns_threshold_expression >2sigma(I)
_cod_data_source_file hw5014.cif
_cod_data_source_block 253K_H
_cod_original_sg_symbol_H-M 'P 21'
_cod_database_code 2104931

loop_
_symmetry_equiv_pos_as_xyz
'x, y, z'
'-x, y+1/2, -z'

loop_
_atom_site_label
_atom_site_type_symbol
_atom_site_fract_x
_atom_site_fract_y
_atom_site_fract_z
_atom_site_U_iso_or_equiv
_atom_site_adp_type
_atom_site_occupancy
_atom_site_symmetry_multiplicity
_atom_site_calc_flag
_atom_site_refinement_flags
_atom_site_disorder_assembly
_atom_site_disorder_group
C1 C 0.0631(6) 0.2156(4) 0.0481(6) 0.0793(17) Uani 1 1 d . . .
H1A H -0.0220 0.1828 -0.0232 0.095 Uiso 1 1 calc R . .
H1B H 0.1748 0.2002 0.0392 0.095 Uiso 1 1 calc R . .
C2 C 0.0316(5) 0.3002(4) 0.0084(4) 0.0729(14) Uani 1 1 d . . .
H2A H -0.0002 0.3067 -0.1038 0.087 Uiso 1 1 calc R . .
H2B H -0.0619 0.3194 0.0463 0.087 Uiso 1 1 calc R . .
C3 C 0.1507(7) 0.4304(3) 0.0711(6) 0.0867(18) Uani 1 1 d . . .
H3A H 0.0746 0.4449 -0.0294 0.104 Uiso 1 1 calc R . .
H3B H 0.2585 0.4577 0.0824 0.104 Uiso 1 1 calc R . .
C4 C 0.0753(7) 0.4575(3) 0.1964(7) 0.0798(18) Uani 1 1 d . . .
H4A H 0.0619 0.5153 0.1926 0.096 Uiso 1 1 calc R . .
H4B H -0.0363 0.4334 0.1822 0.096 Uiso 1 1 calc R . .
C5 C 0.1345(8) 0.4675(3) 0.4683(9) 0.086(2) Uani 1 1 d . . .
H5A H 0.0121 0.4621 0.4507 0.104 Uiso 1 1 calc R . .
H5B H 0.1631 0.5240 0.4793 0.104 Uiso 1 1 calc R . .
C6 C 0.2241(7) 0.4245(4) 0.6093(7) 0.087(2) Uani 1 1 d . . .
H6A H 0.3447 0.4212 0.6160 0.105 Uiso 1 1 calc R . .
H6B H 0.2120 0.4531 0.7002 0.105 Uiso 1 1 calc R . .
C7 C 0.2556(5) 0.2897(6) 0.7097(4) 0.0909(19) Uani 1 1 d . . .
H7A H 0.2535 0.3011 0.8156 0.109 Uiso 1 1 calc R . .
H7B H 0.3729 0.2923 0.7049 0.109 Uiso 1 1 calc R . .
C8 C 0.1832(7) 0.2086(4) 0.6621(6) 0.0859(18) Uani 1 1 d . . .
H8A H 0.2384 0.1692 0.7393 0.103 Uiso 1 1 calc R . .
H8B H 0.0618 0.2082 0.6528 0.103 Uiso 1 1 calc R . .
C9 C 0.1102(7) 0.1264(3) 0.4327(9) 0.087(2) Uani 1 1 d . . .
H9A H -0.0080 0.1326 0.4330 0.104 Uiso 1 1 calc R . .
H9B H 0.1514 0.0753 0.4802 0.104 Uiso 1 1 calc R . .
C10 C 0.1246(7) 0.1294(3) 0.2711(9) 0.0807(19) Uani 1 1 d . . .
H10A H 0.2434 0.1257 0.2711 0.097 Uiso 1 1 calc R . .
H10B H 0.0626 0.0851 0.2109 0.097 Uiso 1 1 calc R . .
O1 O 0.0546(4) 0.20313(18) 0.2058(4) 0.0579(8) Uani 1 1 d . . .
O2 O 0.1788(3) 0.3448(2) 0.0757(3) 0.0604(8) Uani 1 1 d . . .
O3 O 0.1842(4) 0.43458(18) 0.3397(4) 0.0593(8) Uani 1 1 d . . .
O4 O 0.1543(4) 0.3459(2) 0.6058(4) 0.0631(8) Uani 1 1 d . . .
O5 O 0.2121(4) 0.19067(18) 0.5179(4) 0.0608(8) Uani 1 1 d . . .
Ni1 Ni 0.64362(5) 0.29748(2) 0.38612(4) 0.02757(12) Uani 1 1 d . . .
O6 O 0.4007(2) 0.2998(2) 0.4073(2) 0.0383(5) Uani 1 1 d D . .
H6C H 0.334(4) 0.3368(14) 0.376(4) 0.058 Uiso 1 1 d D . .
H6D H 0.342(4) 0.2622(14) 0.419(5) 0.058 Uiso 1 1 d D . .
O7 O 0.8810(2) 0.30423(17) 0.3529(2) 0.0328(5) Uani 1 1 d D . .
H7C H 0.956(3) 0.3199(18) 0.428(3) 0.049 Uiso 1 1 d D . .
H7D H 0.924(4) 0.2682(16) 0.314(4) 0.049 Uiso 1 1 d D . .
O8 O 0.5397(3) 0.32442(16) 0.1560(3) 0.0427(7) Uani 1 1 d D . .
H8C H 0.4360(13) 0.325(2) 0.127(4) 0.064 Uiso 1 1 d D . .
H8D H 0.572(4) 0.3588(18) 0.106(4) 0.064 Uiso 1 1 d D . .
O9 O 0.6780(3) 0.41552(13) 0.4544(3) 0.0403(6) Uani 1 1 d D . .
H9C H 0.629(5) 0.446(2) 0.387(3) 0.060 Uiso 1 1 d D . .
H9D H 0.649(5) 0.426(2) 0.532(2) 0.060 Uiso 1 1 d D . .
O10 O 0.7400(3) 0.26663(15) 0.6170(3) 0.0370(6) Uani 1 1 d D . .
H10C H 0.730(5) 0.2996(14) 0.682(3) 0.056 Uiso 1 1 d D . .
H10D H 0.720(5) 0.2232(10) 0.652(4) 0.056 Uiso 1 1 d D . .
O11 O 0.6319(4) 0.17816(14) 0.3334(3) 0.0428(6) Uani 1 1 d D . .
H11C H 0.606(6) 0.151(2) 0.400(3) 0.064 Uiso 1 1 d D . .
H11D H 0.594(5) 0.155(2) 0.251(2) 0.064 Uiso 1 1 d D . .
N1 N 0.6574(4) 0.4267(2) 0.8614(3) 0.0455(8) Uani 1 1 d . . .
O12 O 0.6559(4) 0.35316(19) 0.8494(3) 0.0612(8) Uani 1 1 d . . .
O13 O 0.6264(5) 0.4551(2) 0.9788(4) 0.0787(11) Uani 1 1 d . . .
O14 O 0.6804(6) 0.4679(2) 0.7579(4) 0.1006(16) Uani 1 1 d . . .
N2 N 0.5493(4) 0.08220(19) 0.6780(4) 0.0458(8) Uani 1 1 d . . .
O15 O 0.5306(4) 0.07482(15) 0.5354(3) 0.0498(7) Uani 1 1 d . . .
O16 O 0.4710(4) 0.03673(15) 0.7439(3) 0.0581(8) Uani 1 1 d . . .
O17 O 0.6416(5) 0.1349(2) 0.7546(4) 0.0781(12) Uani 1 1 d . . .
H18C H 0.550(7) 0.124(3) -0.013(7) 0.117 Uiso 1 1 d D . .
H18D H 0.445(7) 0.0765(16) 0.031(6) 0.117 Uiso 1 1 d D . .
O18 O 0.4877(9) 0.1213(3) 0.0454(6) 0.0725(17) Uani 0.678(7) 1 d PD A 1
O18' O 0.6115(19) 0.0952(7) 0.0785(13) 0.0725(17) Uani 0.322(7) 1 d P A 2

loop_
_atom_site_aniso_label
_atom_site_aniso_U_11
_atom_site_aniso_U_22
_atom_site_aniso_U_33
_atom_site_aniso_U_23
_atom_site_aniso_U_13
_atom_site_aniso_U_12
C1 0.052(3) 0.124(5) 0.068(3) -0.056(3) 0.028(3) -0.021(3)
C2 0.033(2) 0.143(5) 0.041(2) -0.017(4) 0.0072(16) -0.002(4)
C3 0.065(3) 0.099(4) 0.093(4) 0.065(3) 0.017(3) 0.019(3)
C4 0.054(3) 0.056(3) 0.140(6) 0.032(3) 0.045(4) 0.022(3)
C5 0.048(4) 0.051(3) 0.181(7) -0.046(4) 0.066(4) -0.015(3)
C6 0.056(3) 0.114(5) 0.105(4) -0.078(4) 0.042(3) -0.034(4)
C7 0.036(2) 0.207(7) 0.0301(19) -0.001(4) 0.0101(17) 0.008(5)
C8 0.051(3) 0.138(5) 0.078(4) 0.057(4) 0.032(3) 0.019(4)
C9 0.043(3) 0.039(3) 0.177(6) 0.052(4) 0.029(4) 0.004(3)
C10 0.056(3) 0.039(3) 0.152(6) -0.014(3) 0.037(4) 0.005(3)
O1 0.0467(17) 0.0556(18) 0.078(2) -0.0171(15) 0.0287(15) 0.0010(15)
O2 0.0337(17) 0.103(2) 0.0414(15) 0.0072(16) 0.0057(13) 0.0067(17)
O3 0.0444(18) 0.0499(18) 0.090(2) -0.0012(17) 0.0287(17) 0.0042(15)
O4 0.0332(16) 0.094(2) 0.064(2) -0.0272(18) 0.0168(15) -0.0126(17)
O5 0.0473(18) 0.062(2) 0.085(2) 0.0332(17) 0.0370(16) 0.0137(16)
Ni1 0.0250(2) 0.0307(2) 0.02830(18) 0.0014(2) 0.00944(14) -0.0001(2)
O6 0.0218(11) 0.0503(14) 0.0457(12) 0.0140(17) 0.0140(9) 0.0005(16)
O7 0.0230(10) 0.0384(14) 0.0398(12) -0.0081(14) 0.0133(9) 0.0020(15)
O8 0.0291(13) 0.068(2) 0.0312(12) 0.0133(11) 0.0087(11) -0.0037(13)
O9 0.0483(17) 0.0321(14) 0.0444(15) 0.0008(12) 0.0196(13) 0.0023(12)
O10 0.0414(15) 0.0382(13) 0.0295(12) 0.0028(10) 0.0065(11) 0.0014(12)
O11 0.0617(19) 0.0331(14) 0.0369(13) -0.0050(12) 0.0190(14) -0.0072(13)
N1 0.051(2) 0.049(2) 0.0312(18) -0.0043(15) 0.0043(15) -0.0103(18)
O12 0.067(2) 0.054(2) 0.0618(19) 0.0037(15) 0.0168(16) 0.0059(17)
O13 0.129(3) 0.066(2) 0.0455(18) -0.0044(16) 0.032(2) 0.009(2)
O14 0.182(5) 0.082(3) 0.046(2) -0.0030(18) 0.045(2) -0.061(3)
N2 0.060(2) 0.0318(17) 0.0469(19) 0.0007(15) 0.0171(17) -0.0004(17)
O15 0.0642(19) 0.0491(16) 0.0408(15) 0.0056(12) 0.0223(14) 0.0041(14)
O16 0.090(2) 0.0471(16) 0.0487(16) -0.0015(13) 0.0375(16) -0.0190(16)
O17 0.108(3) 0.057(2) 0.058(2) 0.0009(17) 0.003(2) -0.044(2)
O18 0.106(5) 0.070(3) 0.045(2) -0.016(2) 0.027(3) -0.015(3)
O18' 0.106(5) 0.070(3) 0.045(2) -0.016(2) 0.027(3) -0.015(3)

loop_
_atom_type_symbol
_atom_type_description
_atom_type_scat_dispersion_real
_atom_type_scat_dispersion_imag
_atom_type_scat_source
C C 0.0033 0.0016 'International Tables Vol C Tables 4.2.6.8 and 6.1.1.4'
H H 0.0000 0.0000 'International Tables Vol C Tables 4.2.6.8 and 6.1.1.4'
N N 0.0061 0.0033 'International Tables Vol C Tables 4.2.6.8 and 6.1.1.4'
O O 0.0106 0.0060 'International Tables Vol C Tables 4.2.6.8 and 6.1.1.4'
Ni Ni 0.3393 1.1124 'International Tables Vol C Tables 4.2.6.8 and 6.1.1.4'

loop_
_geom_angle_atom_site_label_1
_geom_angle_atom_site_label_2
_geom_angle_atom_site_label_3
_geom_angle
_geom_angle_site_symmetry_1
_geom_angle_site_symmetry_3
_geom_angle_publ_flag
O1 C1 C2 108.8(4) . . no
O1 C1 H1A 109.9 . . no
C2 C1 H1A 109.9 . . no
O1 C1 H1B 109.9 . . no
C2 C1 H1B 109.9 . . no
H1A C1 H1B 108.3 . . no
O2 C2 C1 109.8(4) . . no
O2 C2 H2A 109.7 . . no
C1 C2 H2A 109.7 . . no
O2 C2 H2B 109.7 . . no
C1 C2 H2B 109.7 . . no
H2A C2 H2B 108.2 . . no
O2 C3 C4 112.0(4) . . no
O2 C3 H3A 109.2 . . no
C4 C3 H3A 109.2 . . no
O2 C3 H3B 109.2 . . no
C4 C3 H3B 109.2 . . no
H3A C3 H3B 107.9 . . no
O3 C4 C3 108.5(4) . . no
O3 C4 H4A 110.0 . . no
C3 C4 H4A 110.0 . . no
O3 C4 H4B 110.0 . . no
C3 C4 H4B 110.0 . . no
H4A C4 H4B 108.4 . . no
O3 C5 C6 108.6(4) . . no
O3 C5 H5A 110.0 . . no
C6 C5 H5A 110.0 . . no
O3 C5 H5B 110.0 . . no
C6 C5 H5B 110.0 . . no
H5A C5 H5B 108.3 . . no
O4 C6 C5 109.4(4) . . no
O4 C6 H6A 109.8 . . no
C5 C6 H6A 109.8 . . no
O4 C6 H6B 109.8 . . no
C5 C6 H6B 109.8 . . no
H6A C6 H6B 108.2 . . no
O4 C7 C8 107.6(4) . . no
O4 C7 H7A 110.2 . . no
C8 C7 H7A 110.2 . . no
O4 C7 H7B 110.2 . . no
C8 C7 H7B 110.2 . . no
H7A C7 H7B 108.5 . . no
O5 C8 C7 107.6(4) . . no
O5 C8 H8A 110.2 . . no
C7 C8 H8A 110.2 . . no
O5 C8 H8B 110.2 . . no
C7 C8 H8B 110.2 . . no
H8A C8 H8B 108.5 . . no
O5 C9 C10 107.5(4) . . no
O5 C9 H9A 110.2 . . no
C10 C9 H9A 110.2 . . no
O5 C9 H9B 110.2 . . no
C10 C9 H9B 110.2 . . no
H9A C9 H9B 108.5 . . no
O1 C10 C9 107.5(4) . . no
O1 C10 H10A 110.2 . . no
C9 C10 H10A 110.2 . . no
O1 C10 H10B 110.2 . . no
C9 C10 H10B 110.2 . . no
H10A C10 H10B 108.5 . . no
C10 O1 C1 113.9(4) . . no
C2 O2 C3 113.8(4) . . no
C4 O3 C5 112.5(4) . . no
C7 O4 C6 116.0(5) . . no
C8 O5 C9 115.2(5) . . no
O7 Ni1 O6 174.84(13) . . no
O7 Ni1 O11 90.34(12) . . no
O6 Ni1 O11 93.15(13) . . no
O7 Ni1 O8 89.26(9) . . no
O6 Ni1 O8 86.93(9) . . no
O11 Ni1 O8 90.14(11) . . no
O7 Ni1 O9 86.19(11) . . no
O6 Ni1 O9 90.61(12) . . no
O11 Ni1 O9 174.46(12) . . no
O8 Ni1 O9 94.13(11) . . no
O7 Ni1 O10 92.59(10) . . no
O6 Ni1 O10 91.32(10) . . no
O11 Ni1 O10 88.16(11) . . no
O8 Ni1 O10 177.49(11) . . no
O9 Ni1 O10 87.69(10) . . no
Ni1 O6 H6C 123(3) . . no
Ni1 O6 H6D 128(3) . . no
H6C O6 H6D 105.7(16) . . no
Ni1 O7 H7C 115(2) . . no
Ni1 O7 H7D 124(2) . . no
H7C O7 H7D 105.5(16) . . no
Ni1 O8 H8C 116(3) . . no
Ni1 O8 H8D 127(3) . . no
H8C O8 H8D 106.3(16) . . no
Ni1 O9 H9C 113(3) . . no
Ni1 O9 H9D 115(3) . . no
H9C O9 H9D 107.3(17) . . no
Ni1 O10 H10C 117(3) . . no
Ni1 O10 H10D 122(3) . . no
H10C O10 H10D 104.8(16) . . no
Ni1 O11 H11C 112(3) . . no
Ni1 O11 H11D 131(3) . . no
H11C O11 H11D 106.6(17) . . no
O14 N1 O12 120.0(4) . . no
O14 N1 O13 122.8(4) . . no
O12 N1 O13 117.1(3) . . no
O17 N2 O16 119.2(3) . . no
O17 N2 O15 121.3(3) . . no
O16 N2 O15 119.4(3) . . no
H18C O18 H18D 105.2(15) . . no
H18C O18' H18D 67(3) . . no

loop_
_geom_bond_atom_site_label_1
_geom_bond_atom_site_label_2
_geom_bond_distance
_geom_bond_site_symmetry_2
_geom_bond_publ_flag
C1 O1 1.445(6) . no
C1 C2 1.462(8) . no
C1 H1A 0.9700 . no
C1 H1B 0.9700 . no
C2 O2 1.398(6) . no
C2 H2A 0.9700 . no
C2 H2B 0.9700 . no
C3 O2 1.446(6) . no
C3 C4 1.489(7) . no
C3 H3A 0.9700 . no
C3 H3B 0.9700 . no
C4 O3 1.395(6) . no
C4 H4A 0.9700 . no
C4 H4B 0.9700 . no
C5 O3 1.429(7) . no
C5 C6 1.458(8) . no
C5 H5A 0.9700 . no
C5 H5B 0.9700 . no
C6 O4 1.428(7) . no
C6 H6A 0.9700 . no
C6 H6B 0.9700 . no
C7 O4 1.414(7) . no
C7 C8 1.490(9) . no
C7 H7A 0.9700 . no
C7 H7B 0.9700 . no
C8 O5 1.405(6) . no
C8 H8A 0.9700 . no
C8 H8B 0.9700 . no
C9 O5 1.439(7) . no
C9 C10 1.481(9) . no
C9 H9A 0.9700 . no
C9 H9B 0.9700 . no
C10 O1 1.413(6) . no
C10 H10A 0.9700 . no
C10 H10B 0.9700 . no
Ni1 O7 2.040(2) . no
Ni1 O6 2.041(2) . no
Ni1 O11 2.043(2) . no
Ni1 O8 2.046(2) . no
Ni1 O9 2.059(2) . no
Ni1 O10 2.060(2) . no
O6 H6C 0.817(10) . no
O6 H6D 0.810(10) . no
O7 H7C 0.815(10) . no
O7 H7D 0.819(10) . no
O8 H8C 0.813(10) . no
O8 H8D 0.814(10) . no
O9 H9C 0.811(10) . no
O9 H9D 0.813(10) . no
O10 H10C 0.820(10) . no
O10 H10D 0.823(10) . no
O11 H11C 0.814(10) . no
O11 H11D 0.816(10) . no
N1 O14 1.208(4) . no
N1 O12 1.232(4) . no
N1 O13 1.239(4) . no
N2 O17 1.234(4) . no
N2 O16 1.239(4) . no
N2 O15 1.247(4) . no
O18 H18C 0.821(7) . no
O18 H18D 0.820(7) . no
O18' H18C 0.96(7) . no
O18' H18D 1.34(5) . no

loop_
_geom_hbond_atom_site_label_D
_geom_hbond_atom_site_label_H
_geom_hbond_atom_site_label_A
_geom_hbond_distance_DH
_geom_hbond_distance_HA
_geom_hbond_distance_DA
_geom_hbond_angle_DHA
_geom_hbond_site_symmetry_A
O6 H6C O3 0.817(10) 2.012(12) 2.820(4) 170(4) .
O6 H6D O5 0.810(10) 1.964(18) 2.737(4) 159(4) .
O7 H7C O4 0.815(10) 1.976(12) 2.787(4) 173(3) 1_655
O7 H7D O1 0.819(10) 1.955(14) 2.758(4) 166(4) 1_655
O8 H8C O2 0.813(10) 2.044(13) 2.848(4) 170(4) .
O8 H8D O13 0.814(10) 2.086(12) 2.895(4) 172(4) 1_554
O9 H9C O16 0.811(10) 1.942(14) 2.742(4) 168(4) 2_656
O9 H9D O14 0.813(10) 2.081(19) 2.845(4) 156(4) .
O10 H10C O12 0.820(10) 1.974(16) 2.767(4) 162(3) .
O10 H10D O17 0.823(10) 1.935(14) 2.745(4) 167(3) .
O11 H11C O15 0.814(10) 1.975(13) 2.783(4) 172(4) .
O11 H11D O18 0.816(10) 1.884(13) 2.689(5) 169(4) .

loop_
_geom_torsion_atom_site_label_1
_geom_torsion_atom_site_label_2
_geom_torsion_atom_site_label_3
_geom_torsion_atom_site_label_4
_geom_torsion
_geom_torsion_site_symmetry_1
_geom_torsion_site_symmetry_2
_geom_torsion_site_symmetry_3
_geom_torsion_site_symmetry_4
_geom_torsion_publ_flag
O1 C1 C2 O2 78.0(4) . . . . no
O2 C3 C4 O3 57.6(6) . . . . no
O3 C5 C6 O4 -71.9(5) . . . . no
O4 C7 C8 O5 68.3(4) . . . . no
O5 C9 C10 O1 -63.0(6) . . . . no
C9 C10 O1 C1 178.7(4) . . . . no
C2 C1 O1 C10 -164.7(4) . . . . no
C1 C2 O2 C3 -167.7(4) . . . . no
C4 C3 O2 C2 79.9(5) . . . . no
C3 C4 O3 C5 172.0(4) . . . . no
C6 C5 O3 C4 165.0(4) . . . . no
C8 C7 O4 C6 -166.4(4) . . . . no
C5 C6 O4 C7 162.9(4) . . . . no
C7 C8 O5 C9 -162.9(4) . . . . no
C10 C9 O5 C8 166.0(5) . . . . no
